data_1530379
loop_
_publ_author_name
'McCarron, E.M.'
'Crawford, M.K.'
'Parise, J.B.'

_publ_section_title
;
 Observation of Superconductivity in (Y1-x Cax) Ba2 Cu3 O6.1
;
_journal_name_full 'Journal of Solid State Chemistry'
_journal_page_first 192
_journal_page_last 196
_journal_volume 78
_journal_year 1989
_chemical_formula_sum 'Ba2 Ca0.2 Cu3 O6.1 Y0.8'
_chemical_name_systematic 'Ca0.2 Y0.8 Ba2 Cu3 O6.1'
_space_group_IT_number 123
_symmetry_space_group_name_Hall '-P 4 2'
_symmetry_space_group_name_H-M 'P 4/m m m'
_cell_angle_alpha 90
_cell_angle_beta 90
_cell_angle_gamma 90
_cell_formula_units_Z 1
_cell_length_a 3.8611
_cell_length_b 3.8611
_cell_length_c 11.826
_cell_volume 176.303
_citation_journal_id_ASTM JSSCBI
_cod_data_source_file McCarron_JSSCBI_1989_1776.cif
_cod_data_source_block Ba2Ca0.2Cu3O6.1Y0.8
_cod_original_cell_volume 176.3031
_cod_database_code 1530379

loop_
_symmetry_equiv_pos_as_xyz
x,y,z
-y,x,z
-x,-y,z
y,-x,z
x,-y,-z
y,x,-z
-x,y,-z
-y,-x,-z
-x,-y,-z
y,-x,-z
x,y,-z
-y,x,-z
-x,y,z
-y,-x,z
x,-y,z
y,x,z

loop_
_atom_site_label
_atom_site_type_symbol
_atom_site_fract_x
_atom_site_fract_y
_atom_site_fract_z
_atom_site_occupancy
_atom_site_U_iso_or_equiv
O2 O-2 0 0.5 0.3744 1 0.0
Y1 Y+3 0.5 0.5 0.5 0.8 0.0
Cu2 Cu+1 0 0 0.3626 1 0.0
Cu1 Cu+1 0 0 0 1 0.0
Ca1 Ca+2 0.5 0.5 0.5 0.2 0.0
O1 O-2 0 0 0.1527 1 0.0
Ba1 Ba+2 0.5 0.5 0.1911 1 0.0
O3 O-2 0 0.5 0 0.11 0.0
